data_7159019
loop_
_publ_author_name
'Zhang, Fuxin'
'Yang, Tao'
'Yang, Kailing'
'Zhou, Ruixi'
'Zhang, Yu'
'Chen, Wenwen'
'Liu, Zhetong'
'Zhan, Guanqun'
'Guo, Zengjun'

_publ_section_title
;
 Cytotoxic alkaloids from the twigs and leaves of <i>Cephalotaxus
 sinensis</i>.
;
_journal_issue 1
_journal_name_full 'Organic &amp; biomolecular chemistry'
_journal_page_first 169
_journal_page_last 178
_journal_paper_doi 10.1039/d2ob01980a
_journal_volume 21
_journal_year 2022
_chemical_absolute_configuration ad
_chemical_formula_sum 'C18 H21 N O5'
_chemical_formula_weight 331.36
_space_group_crystal_system monoclinic
_space_group_IT_number 4
_space_group_name_Hall 'P 2yb'
_space_group_name_H-M_alt 'P 1 21 1'
_atom_sites_solution_hydrogens geom
_audit_creation_method SHELXL-2018/3
_audit_update_record
;
2022-10-19 deposited with the CCDC.	2022-11-28 downloaded from the CCDC.
;
_cell_angle_alpha 90
_cell_angle_beta 94.0760(10)
_cell_angle_gamma 90
_cell_formula_units_Z 2
_cell_length_a 6.6976(4)
_cell_length_b 10.7016(6)
_cell_length_c 11.0783(6)
_cell_measurement_reflns_used 9424
_cell_measurement_temperature 200(2)
_cell_measurement_theta_max 72.24
_cell_measurement_theta_min 5.76
_cell_volume 792.03(8)
_computing_cell_refinement 'Bruker SAINT'
_computing_data_collection 'Bruker APEX3'
_computing_data_reduction 'Bruker SAINT'
_computing_molecular_graphics 'Bruker SHELXTL'
_computing_publication_material 'Bruker SHELXTL'
_computing_structure_refinement 'SHELXL-2018/3 (Sheldrick, 2018)'
_computing_structure_solution 'SHELXT 2018/2 (Sheldrick, 2018)'
_diffrn_ambient_temperature 200(2)
_diffrn_measured_fraction_theta_full 0.985
_diffrn_measured_fraction_theta_max 0.991
_diffrn_measurement_device_type 'Bruker PhotonIII CCD'
_diffrn_measurement_method '\f and \w scans'
_diffrn_radiation_type GaK\a
_diffrn_radiation_wavelength 1.34139
_diffrn_reflns_av_R_equivalents 0.0299
_diffrn_reflns_av_unetI/netI 0.0214
_diffrn_reflns_Laue_measured_fraction_full 0.985
_diffrn_reflns_Laue_measured_fraction_max 0.991
_diffrn_reflns_limit_h_max 9
_diffrn_reflns_limit_h_min -9
_diffrn_reflns_limit_k_max 15
_diffrn_reflns_limit_k_min -14
_diffrn_reflns_limit_l_max 15
_diffrn_reflns_limit_l_min -15
_diffrn_reflns_number 30485
_diffrn_reflns_point_group_measured_fraction_full 0.978
_diffrn_reflns_point_group_measured_fraction_max 0.970
_diffrn_reflns_theta_full 53.594
_diffrn_reflns_theta_max 72.294
_diffrn_reflns_theta_min 5.762
_exptl_absorpt_coefficient_mu 0.535
_exptl_absorpt_correction_type none
_exptl_crystal_colour colorless
_exptl_crystal_density_diffrn 1.389
_exptl_crystal_description block
_exptl_crystal_F_000 352
_exptl_crystal_size_max 0.300
_exptl_crystal_size_mid 0.150
_exptl_crystal_size_min 0.120
_refine_diff_density_max 0.284
_refine_diff_density_min -0.207
_refine_diff_density_rms 0.063
_refine_ls_abs_structure_details
; 
 Flack x determined using 2112 quotients [(I+)-(I-)]/[(I+)+(I-)] 
 (Parsons, Flack and Wagner, Acta Cryst. B69 (2013) 249-259). 
;
_refine_ls_abs_structure_Flack 0.03(5)
_refine_ls_extinction_method none
_refine_ls_goodness_of_fit_ref 1.064
_refine_ls_hydrogen_treatment constr
_refine_ls_matrix_type full
_refine_ls_number_parameters 219
_refine_ls_number_reflns 4610
_refine_ls_number_restraints 1
_refine_ls_restrained_S_all 1.063
_refine_ls_R_factor_all 0.0311
_refine_ls_R_factor_gt 0.0310
_refine_ls_shift/su_max 0.000
_refine_ls_shift/su_mean 0.000
_refine_ls_structure_factor_coef Fsqd
_refine_ls_weighting_details 'w=1/[\s^2^(Fo^2^)+(0.0690P)^2^+0.0482P] where P=(Fo^2^+2Fc^2^)/3'
_refine_ls_weighting_scheme calc
_refine_ls_wR_factor_gt 0.0923
_refine_ls_wR_factor_ref 0.0925
_reflns_Friedel_coverage 0.866
_reflns_Friedel_fraction_full 0.969
_reflns_Friedel_fraction_max 0.947
_reflns_number_gt 4586
_reflns_number_total 4610
_reflns_threshold_expression 'I > 2\s(I)'
_cod_data_source_file d2ob01980a2.cif
_cod_data_source_block 211211c_0m
_cod_depositor_comments 'Adding full bibliography for 7159015--7159021.cif.'
_cod_original_sg_symbol_H-M 'P 21'
_cod_database_code 7159019
_shelx_shelxl_version_number 2018/3
_shelx_space_group_comment
; 
The symmetry employed for this shelxl refinement is uniquely defined 
by the following loop, which should always be used as a source of 
symmetry information in preference to the above space-group names. 
They are only intended as comments. 
;
_shelx_estimated_absorpt_t_min 0.856
_shelx_estimated_absorpt_t_max 0.939

loop_
_space_group_symop_operation_xyz
'x, y, z'
'-x, y+1/2, -z'

loop_
_atom_site_label
_atom_site_type_symbol
_atom_site_fract_x
_atom_site_fract_y
_atom_site_fract_z
_atom_site_U_iso_or_equiv
_atom_site_adp_type
_atom_site_occupancy
_atom_site_site_symmetry_order
_atom_site_calc_flag
_atom_site_refinement_flags_posn
_atom_site_refinement_flags_adp
_atom_site_refinement_flags_occupancy
_atom_site_disorder_assembly
_atom_site_disorder_group
C1 C 0.7447(2) 0.76871(13) 0.56813(13) 0.0288(3) Uani 1 1 d . . . . .
H1A H 0.650847 0.825292 0.521720 0.035 Uiso 1 1 calc R U . . .
H1B H 0.855178 0.819320 0.606886 0.035 Uiso 1 1 calc R U . . .
C2 C 0.8271(2) 0.67099(13) 0.48436(11) 0.0257(2) Uani 1 1 d . . . . .
H2 H 0.729318 0.659183 0.412778 0.031 Uiso 1 1 calc R U . . .
C3 C 0.83630(18) 0.55003(12) 0.55999(11) 0.0219(2) Uani 1 1 d . . . . .
C4 C 0.64152(17) 0.55840(12) 0.62584(10) 0.0200(2) Uani 1 1 d . . . . .
H4 H 0.525286 0.541346 0.566413 0.024 Uiso 1 1 calc R U . . .
C5 C 0.63417(17) 0.69701(11) 0.66566(11) 0.0207(2) Uani 1 1 d . . . . .
C6 C 0.42417(19) 0.74605(13) 0.68187(13) 0.0281(3) Uani 1 1 d . . . . .
H6A H 0.344351 0.684210 0.724268 0.034 Uiso 1 1 calc R U . . .
H6B H 0.353395 0.766466 0.602831 0.034 Uiso 1 1 calc R U . . .
C7 C 0.4621(2) 0.86422(14) 0.75897(14) 0.0308(3) Uani 1 1 d . . . . .
H7A H 0.358587 0.874056 0.817785 0.037 Uiso 1 1 calc R U . . .
H7B H 0.462615 0.939709 0.707345 0.037 Uiso 1 1 calc R U . . .
C8 C 0.6708(2) 0.84186(13) 0.82476(13) 0.0260(2) Uani 1 1 d . . . . .
H8A H 0.769692 0.902780 0.797873 0.031 Uiso 1 1 calc R U . . .
H8B H 0.664914 0.848732 0.913546 0.031 Uiso 1 1 calc R U . . .
C10 C 0.93194(18) 0.68185(13) 0.81501(12) 0.0246(2) Uani 1 1 d . . . . .
H10A H 0.966194 0.686905 0.903287 0.029 Uiso 1 1 calc R U . . .
H10B H 1.016174 0.743076 0.774950 0.029 Uiso 1 1 calc R U . . .
C11 C 0.97878(17) 0.55017(13) 0.77065(11) 0.0218(2) Uani 1 1 d . . . . .
H11 H 1.107016 0.522843 0.814512 0.026 Uiso 1 1 calc R U . . .
C12 C 0.81920(16) 0.45757(11) 0.79965(11) 0.0209(2) Uani 1 1 d . . . . .
C13 C 0.64105(17) 0.46455(11) 0.72605(10) 0.0199(2) Uani 1 1 d . . . . .
C14 C 0.47874(17) 0.38501(12) 0.74472(11) 0.0223(2) Uani 1 1 d . . . . .
H14 H 0.356873 0.389280 0.695485 0.027 Uiso 1 1 calc R U . . .
C15 C 0.50633(19) 0.30055(12) 0.83840(11) 0.0236(2) Uani 1 1 d . . . . .
C16 C 0.6840(2) 0.29311(13) 0.91045(12) 0.0254(2) Uani 1 1 d . . . . .
C17 C 0.84412(19) 0.37075(13) 0.89404(12) 0.0251(2) Uani 1 1 d . . . . .
H17 H 0.964977 0.365604 0.944150 0.030 Uiso 1 1 calc R U . . .
C18 C 0.4877(2) 0.13588(15) 0.96062(14) 0.0320(3) Uani 1 1 d . . . . .
H18A H 0.411921 0.118174 1.032235 0.038 Uiso 1 1 calc R U . . .
H18B H 0.518433 0.055558 0.921676 0.038 Uiso 1 1 calc R U . . .
C19 C 1.0915(4) 0.6385(2) 0.3531(2) 0.0503(5) Uani 1 1 d . . . . .
H19A H 0.988595 0.624310 0.287125 0.075 Uiso 1 1 calc R U . . .
H19B H 1.134753 0.558055 0.388290 0.075 Uiso 1 1 calc R U . . .
H19C H 1.206329 0.681049 0.321449 0.075 Uiso 1 1 calc R U . . .
N9 N 0.72276(14) 0.71439(10) 0.78995(9) 0.02073(19) Uani 1 1 d . . . . .
O1 O 1.01150(18) 0.71381(11) 0.44356(10) 0.0332(2) Uani 1 1 d . . . . .
O2 O 0.84469(17) 0.44685(9) 0.48361(9) 0.0291(2) Uani 1 1 d . . . . .
H2A H 0.882666 0.383887 0.524295 0.044 Uiso 1 1 calc R U . . .
O3 O 1.00901(13) 0.55035(10) 0.64277(9) 0.02461(19) Uani 1 1 d . . . . .
O4 O 0.37202(16) 0.21437(12) 0.87690(10) 0.0339(2) Uani 1 1 d . . . . .
O5 O 0.66945(18) 0.20144(12) 0.99631(11) 0.0362(3) Uani 1 1 d . . . . .

loop_
_atom_site_aniso_label
_atom_site_aniso_U_11
_atom_site_aniso_U_22
_atom_site_aniso_U_33
_atom_site_aniso_U_23
_atom_site_aniso_U_13
_atom_site_aniso_U_12
C1 0.0420(7) 0.0179(5) 0.0276(6) 0.0012(4) 0.0096(5) -0.0009(5)
C2 0.0357(6) 0.0191(5) 0.0228(5) 0.0004(4) 0.0056(4) -0.0020(4)
C3 0.0267(5) 0.0171(5) 0.0221(5) -0.0015(4) 0.0030(4) -0.0014(4)
C4 0.0215(5) 0.0175(5) 0.0206(4) 0.0002(4) -0.0010(4) -0.0009(4)
C5 0.0211(5) 0.0184(5) 0.0223(5) 0.0002(4) 0.0008(4) 0.0005(4)
C6 0.0222(5) 0.0246(6) 0.0368(6) -0.0025(5) -0.0026(4) 0.0049(4)
C7 0.0297(6) 0.0244(6) 0.0383(7) -0.0034(5) 0.0020(5) 0.0066(5)
C8 0.0281(5) 0.0201(5) 0.0300(6) -0.0049(4) 0.0029(4) 0.0006(4)
C10 0.0187(5) 0.0232(5) 0.0313(6) -0.0052(4) -0.0015(4) -0.0019(4)
C11 0.0173(4) 0.0227(5) 0.0253(5) -0.0003(4) 0.0004(4) -0.0011(4)
C12 0.0190(5) 0.0209(5) 0.0228(5) 0.0006(4) 0.0005(4) -0.0001(4)
C13 0.0198(4) 0.0187(5) 0.0212(5) 0.0004(4) 0.0001(4) -0.0004(4)
C14 0.0201(5) 0.0225(5) 0.0240(5) -0.0011(4) 0.0008(4) -0.0020(4)
C15 0.0241(5) 0.0223(5) 0.0249(5) -0.0005(4) 0.0049(4) -0.0034(4)
C16 0.0288(6) 0.0239(6) 0.0238(5) 0.0051(4) 0.0035(4) -0.0001(4)
C17 0.0229(5) 0.0266(6) 0.0254(5) 0.0036(4) -0.0018(4) 0.0007(4)
C18 0.0401(7) 0.0243(6) 0.0324(6) 0.0026(5) 0.0087(5) -0.0043(5)
C19 0.0687(12) 0.0344(8) 0.0525(10) -0.0046(8) 0.0374(9) -0.0043(8)
N9 0.0188(4) 0.0199(4) 0.0234(4) -0.0033(4) 0.0009(3) 0.0003(3)
O1 0.0440(5) 0.0248(4) 0.0326(5) -0.0018(4) 0.0161(4) -0.0075(4)
O2 0.0417(5) 0.0187(4) 0.0272(4) -0.0048(3) 0.0045(4) 0.0014(4)
O3 0.0208(4) 0.0274(4) 0.0261(4) 0.0001(4) 0.0045(3) -0.0002(3)
O4 0.0333(5) 0.0331(5) 0.0356(5) 0.0085(4) 0.0034(4) -0.0114(4)
O5 0.0393(5) 0.0348(6) 0.0340(5) 0.0150(4) 0.0000(4) -0.0053(4)

loop_
_atom_type_symbol
_atom_type_description
_atom_type_scat_dispersion_real
_atom_type_scat_dispersion_imag
_atom_type_scat_source
C C 0.0137 0.0067 'International Tables Vol C Tables 4.2.6.8 and 6.1.1.4'
H H 0.0000 0.0000 'International Tables Vol C Tables 4.2.6.8 and 6.1.1.4'
N N 0.0241 0.0134 'International Tables Vol C Tables 4.2.6.8 and 6.1.1.4'
O O 0.0389 0.0241 'International Tables Vol C Tables 4.2.6.8 and 6.1.1.4'

loop_
_geom_angle_atom_site_label_1
_geom_angle_atom_site_label_2
_geom_angle_atom_site_label_3
_geom_angle
_geom_angle_site_symmetry_1
_geom_angle_site_symmetry_3
_geom_angle_publ_flag
C2 C1 C5 107.15(10) . . ?
C2 C1 H1A 110.3 . . ?
C5 C1 H1A 110.3 . . ?
C2 C1 H1B 110.3 . . ?
C5 C1 H1B 110.3 . . ?
H1A C1 H1B 108.5 . . ?
O1 C2 C1 109.41(11) . . ?
O1 C2 C3 116.23(12) . . ?
C1 C2 C3 104.30(10) . . ?
O1 C2 H2 108.9 . . ?
C1 C2 H2 108.9 . . ?
C3 C2 H2 108.9 . . ?
O2 C3 O3 109.07(10) . . ?
O2 C3 C2 109.69(10) . . ?
O3 C3 C2 110.32(10) . . ?
O2 C3 C4 113.89(10) . . ?
O3 C3 C4 111.78(9) . . ?
C2 C3 C4 101.89(10) . . ?
C13 C4 C3 111.00(10) . . ?
C13 C4 C5 115.42(9) . . ?
C3 C4 C5 103.62(9) . . ?
C13 C4 H4 108.9 . . ?
C3 C4 H4 108.9 . . ?
C5 C4 H4 108.9 . . ?
N9 C5 C6 99.23(9) . . ?
N9 C5 C4 111.62(9) . . ?
C6 C5 C4 114.31(10) . . ?
N9 C5 C1 114.05(10) . . ?
C6 C5 C1 113.63(10) . . ?
C4 C5 C1 104.37(10) . . ?
C5 C6 C7 103.39(10) . . ?
C5 C6 H6A 111.1 . . ?
C7 C6 H6A 111.1 . . ?
C5 C6 H6B 111.1 . . ?
C7 C6 H6B 111.1 . . ?
H6A C6 H6B 109.0 . . ?
C6 C7 C8 104.02(10) . . ?
C6 C7 H7A 111.0 . . ?
C8 C7 H7A 111.0 . . ?
C6 C7 H7B 111.0 . . ?
C8 C7 H7B 111.0 . . ?
H7A C7 H7B 109.0 . . ?
N9 C8 C7 104.07(10) . . ?
N9 C8 H8A 110.9 . . ?
C7 C8 H8A 110.9 . . ?
N9 C8 H8B 110.9 . . ?
C7 C8 H8B 110.9 . . ?
H8A C8 H8B 109.0 . . ?
N9 C10 C11 112.10(10) . . ?
N9 C10 H10A 109.2 . . ?
C11 C10 H10A 109.2 . . ?
N9 C10 H10B 109.2 . . ?
C11 C10 H10B 109.2 . . ?
H10A C10 H10B 107.9 . . ?
O3 C11 C12 111.12(10) . . ?
O3 C11 C10 111.05(11) . . ?
C12 C11 C10 111.81(10) . . ?
O3 C11 H11 107.5 . . ?
C12 C11 H11 107.5 . . ?
C10 C11 H11 107.5 . . ?
C13 C12 C17 121.50(11) . . ?
C13 C12 C11 115.39(10) . . ?
C17 C12 C11 123.11(10) . . ?
C12 C13 C14 121.19(11) . . ?
C12 C13 C4 114.93(10) . . ?
C14 C13 C4 123.85(10) . . ?
C15 C14 C13 116.33(11) . . ?
C15 C14 H14 121.8 . . ?
C13 C14 H14 121.8 . . ?
O4 C15 C14 128.07(11) . . ?
O4 C15 C16 109.63(11) . . ?
C14 C15 C16 122.30(11) . . ?
O5 C16 C17 127.99(12) . . ?
O5 C16 C15 109.80(12) . . ?
C17 C16 C15 122.20(12) . . ?
C16 C17 C12 116.48(11) . . ?
C16 C17 H17 121.8 . . ?
C12 C17 H17 121.8 . . ?
O5 C18 O4 107.45(12) . . ?
O5 C18 H18A 110.2 . . ?
O4 C18 H18A 110.2 . . ?
O5 C18 H18B 110.2 . . ?
O4 C18 H18B 110.2 . . ?
H18A C18 H18B 108.5 . . ?
O1 C19 H19A 109.5 . . ?
O1 C19 H19B 109.5 . . ?
H19A C19 H19B 109.5 . . ?
O1 C19 H19C 109.5 . . ?
H19A C19 H19C 109.5 . . ?
H19B C19 H19C 109.5 . . ?
C10 N9 C8 114.63(10) . . ?
C10 N9 C5 117.91(10) . . ?
C8 N9 C5 106.03(10) . . ?
C19 O1 C2 114.91(13) . . ?
C3 O2 H2A 109.5 . . ?
C3 O3 C11 117.85(9) . . ?
C15 O4 C18 104.91(11) . . ?
C16 O5 C18 104.99(11) . . ?

loop_
_geom_bond_atom_site_label_1
_geom_bond_atom_site_label_2
_geom_bond_distance
_geom_bond_site_symmetry_2
_geom_bond_publ_flag
C1 C2 1.5273(19) . ?
C1 C5 1.5549(18) . ?
C1 H1A 0.9900 . ?
C1 H1B 0.9900 . ?
C2 O1 1.4208(17) . ?
C2 C3 1.5408(18) . ?
C2 H2 1.0000 . ?
C3 O2 1.3946(15) . ?
C3 O3 1.4242(14) . ?
C3 C4 1.5419(17) . ?
C4 C13 1.4972(16) . ?
C4 C5 1.5494(17) . ?
C4 H4 1.0000 . ?
C5 N9 1.4719(15) . ?
C5 C6 1.5237(17) . ?
C6 C7 1.537(2) . ?
C6 H6A 0.9900 . ?
C6 H6B 0.9900 . ?
C7 C8 1.549(2) . ?
C7 H7A 0.9900 . ?
C7 H7B 0.9900 . ?
C8 N9 1.4661(17) . ?
C8 H8A 0.9900 . ?
C8 H8B 0.9900 . ?
C10 N9 1.4511(15) . ?
C10 C11 1.5323(18) . ?
C10 H10A 0.9900 . ?
C10 H10B 0.9900 . ?
C11 O3 1.4452(15) . ?
C11 C12 1.5088(17) . ?
C11 H11 1.0000 . ?
C12 C13 1.3985(15) . ?
C12 C17 1.3999(17) . ?
C13 C14 1.4075(16) . ?
C14 C15 1.3787(17) . ?
C14 H14 0.9500 . ?
C15 O4 1.3771(16) . ?
C15 C16 1.3875(17) . ?
C16 O5 1.3747(16) . ?
C16 C17 1.3787(18) . ?
C17 H17 0.9500 . ?
C18 O5 1.4360(19) . ?
C18 O4 1.4365(19) . ?
C18 H18A 0.9900 . ?
C18 H18B 0.9900 . ?
C19 O1 1.421(2) . ?
C19 H19A 0.9800 . ?
C19 H19B 0.9800 . ?
C19 H19C 0.9800 . ?
O2 H2A 0.8400 . ?

loop_
_geom_hbond_atom_site_label_D
_geom_hbond_atom_site_label_H
_geom_hbond_atom_site_label_A
_geom_hbond_distance_DH
_geom_hbond_distance_HA
_geom_hbond_distance_DA
_geom_hbond_angle_DHA
_geom_hbond_site_symmetry_A
_geom_hbond_publ_flag
O2 H2A O1 0.84 1.98 2.7727(15) 157.9 2_746 yes

loop_
_geom_torsion_atom_site_label_1
_geom_torsion_atom_site_label_2
_geom_torsion_atom_site_label_3
_geom_torsion_atom_site_label_4
_geom_torsion
_geom_torsion_site_symmetry_1
_geom_torsion_site_symmetry_2
_geom_torsion_site_symmetry_3
_geom_torsion_site_symmetry_4
_geom_torsion_publ_flag
C5 C1 C2 O1 -146.29(11) . . . . ?
C5 C1 C2 C3 -21.30(14) . . . . ?
O1 C2 C3 O2 -79.08(14) . . . . ?
C1 C2 C3 O2 160.39(11) . . . . ?
O1 C2 C3 O3 41.09(15) . . . . ?
C1 C2 C3 O3 -79.44(13) . . . . ?
O1 C2 C3 C4 159.92(11) . . . . ?
C1 C2 C3 C4 39.40(12) . . . . ?
O2 C3 C4 C13 74.78(12) . . . . ?
O3 C3 C4 C13 -49.39(13) . . . . ?
C2 C3 C4 C13 -167.19(9) . . . . ?
O2 C3 C4 C5 -160.73(10) . . . . ?
O3 C3 C4 C5 75.09(12) . . . . ?
C2 C3 C4 C5 -42.71(11) . . . . ?
C13 C4 C5 N9 27.44(13) . . . . ?
C3 C4 C5 N9 -94.12(11) . . . . ?
C13 C4 C5 C6 -84.17(13) . . . . ?
C3 C4 C5 C6 154.27(10) . . . . ?
C13 C4 C5 C1 151.09(10) . . . . ?
C3 C4 C5 C1 29.53(12) . . . . ?
C2 C1 C5 N9 116.97(12) . . . . ?
C2 C1 C5 C6 -130.27(12) . . . . ?
C2 C1 C5 C4 -5.10(14) . . . . ?
N9 C5 C6 C7 43.14(13) . . . . ?
C4 C5 C6 C7 162.02(11) . . . . ?
C1 C5 C6 C7 -78.31(13) . . . . ?
C5 C6 C7 C8 -23.75(14) . . . . ?
C6 C7 C8 N9 -4.88(14) . . . . ?
N9 C10 C11 O3 81.86(12) . . . . ?
N9 C10 C11 C12 -42.88(14) . . . . ?
O3 C11 C12 C13 -49.00(14) . . . . ?
C10 C11 C12 C13 75.71(14) . . . . ?
O3 C11 C12 C17 131.60(12) . . . . ?
C10 C11 C12 C17 -103.70(14) . . . . ?
C17 C12 C13 C14 0.54(19) . . . . ?
C11 C12 C13 C14 -178.88(11) . . . . ?
C17 C12 C13 C4 -177.41(11) . . . . ?
C11 C12 C13 C4 3.17(16) . . . . ?
C3 C4 C13 C12 45.46(14) . . . . ?
C5 C4 C13 C12 -72.03(14) . . . . ?
C3 C4 C13 C14 -132.42(12) . . . . ?
C5 C4 C13 C14 110.08(13) . . . . ?
C12 C13 C14 C15 -0.31(18) . . . . ?
C4 C13 C14 C15 177.45(11) . . . . ?
C13 C14 C15 O4 178.87(13) . . . . ?
C13 C14 C15 C16 -0.33(19) . . . . ?
O4 C15 C16 O5 0.54(17) . . . . ?
C14 C15 C16 O5 179.87(12) . . . . ?
O4 C15 C16 C17 -178.56(13) . . . . ?
C14 C15 C16 C17 0.8(2) . . . . ?
O5 C16 C17 C12 -179.45(14) . . . . ?
C15 C16 C17 C12 -0.5(2) . . . . ?
C13 C12 C17 C16 -0.11(19) . . . . ?
C11 C12 C17 C16 179.26(12) . . . . ?
C11 C10 N9 C8 -177.01(10) . . . . ?
C11 C10 N9 C5 -51.09(15) . . . . ?
C7 C8 N9 C10 165.29(11) . . . . ?
C7 C8 N9 C5 33.41(13) . . . . ?
C6 C5 N9 C10 -178.08(11) . . . . ?
C4 C5 N9 C10 61.06(14) . . . . ?
C1 C5 N9 C10 -56.93(14) . . . . ?
C6 C5 N9 C8 -48.07(12) . . . . ?
C4 C5 N9 C8 -168.93(10) . . . . ?
C1 C5 N9 C8 73.08(12) . . . . ?
C1 C2 O1 C19 -172.53(16) . . . . ?
C3 C2 O1 C19 69.73(18) . . . . ?
O2 C3 O3 C11 -123.03(11) . . . . ?
C2 C3 O3 C11 116.43(12) . . . . ?
C4 C3 O3 C11 3.80(15) . . . . ?
C12 C11 O3 C3 44.52(15) . . . . ?
C10 C11 O3 C3 -80.62(13) . . . . ?
C14 C15 O4 C18 169.45(13) . . . . ?
C16 C15 O4 C18 -11.27(16) . . . . ?
O5 C18 O4 C15 17.59(15) . . . . ?
C17 C16 O5 C18 -170.53(15) . . . . ?
C15 C16 O5 C18 10.44(16) . . . . ?
O4 C18 O5 C16 -17.28(16) . . . . ?
